data_2000771
loop_
_publ_author_name
'Doxsee, K. M.'
'Hanawalt, E. M.'
'Weakley, T. J. R.'

_publ_section_title
;
 Structure of difluorotriphenylphosphorane
;
_journal_issue 7
_journal_name_full 'Acta Crystallographica Section C'
_journal_page_first 1288
_journal_page_last 1290
_journal_paper_doi 10.1107/S0108270191014889
_journal_volume 48
_journal_year 1992
_chemical_formula_moiety 'C18 H15 F2 P1'
_chemical_formula_sum 'C18 H15 F2 P'
_chemical_formula_weight 300.29
_symmetry_cell_setting orthorhombic
_symmetry_space_group_name_H-M 'P b c n'
_cell_angle_alpha 90
_cell_angle_beta 90
_cell_angle_gamma 90
_cell_formula_units_Z 4
_cell_length_a 6.105(2)
_cell_length_b 16.634(3)
_cell_length_c 14.356(3)
_cell_volume 1457.9(6)
_diffrn_radiation_type Mo
_diffrn_radiation_wavelength 0.71069
_exptl_absorpt_coefficient_mu 0.194
_exptl_crystal_density_diffrn 1.368
_exptl_crystal_F_000 624
_cod_data_source_file hh0563.cif
_cod_data_source_block hh0563a
_cod_original_cell_volume 1458.0(10)
_cod_original_formula_sum 'C18 H15 F2 P1'
_cod_database_code 2000771

loop_
_atom_site_label
_atom_site_fract_x
_atom_site_fract_y
_atom_site_fract_z
P(1) .5000 .24990(9) .2500
F(1) .7631(3) .2514(2) .2801(2)
C(1) .5662(6) .1947(2) .1438(3)
C(2) .4112(8) .1460(3) .1016(3)
C(3) .4601(9) .1055(3) .0210(3)
C(4) .6613(10) .1138(3) -.0198(4)
C(5) .8184(9) .1616(3) .0211(4)
C(6) .7705(8) .2007(3) .1021(3)
C(7) .5000 .3595(3) .2500
C(8) .6778(8) .4023(3) .2169(3)
C(9) .6740(10) .4858(3) .2154(4)
C(10) .5000 .5266(4) .2500
H(1) .279(6) .140(2) .129(3)
H(2) .355(7) .069(2) -.002(3)
H(3) .692(7) .085(3) -.067(3)
H(4) .949(7) .168(2) -.009(3)
H(5) .860(6) .226(2) .129(3)
H(6) .795(6) .377(2) .197(3)
H(7) .799(8) .511(3) .191(4)
H(8) .500 .586 .250

loop_
_geom_bond_atom_site_label_1
_geom_bond_atom_site_label_2
_geom_bond_distance
P(1) F(1) 1.663(2)
P(1) C(1) 1.825(4)
P(1) C(7) 1.824(6)
C(1) C(2) 1.385(6)
C(1) C(6) 1.387(6)
C(2) C(3) 1.373(6)
C(2) H(1) 0.90(4)
C(3) C(4) 1.368(7)
C(3) H(2) 0.94(4)
C(4) C(5) 1.378(7)
C(4) H(3) 0.86(4)
C(5) C(6) 1.364(7)
C(5) H(4) 0.92(4)
C(6) H(5) 0.79(3)
C(7) C(8) 1.383(5)
C(8) C(9) 1.389(6)
C(8) H(6) 0.88(4)
C(9) C(10) 1.355(6)
C(9) H(7) 0.94(5)
C(10) H(8) 0.99(6)
